data_4071690
loop_
_publ_author_name
'Wu, Chun Ji'
'Lee, Sang Hoon'
'Yu, Seung Tack'
'Na, Sung Jae'
'Yun, Hoseop'
'Lee, Bun Yeoul'

_publ_section_title
;
 CO2-Mediatedortho-Lithiation ofN-Alkylanilines and Its Use for the
 Construction of Polymerization Catalysts
;
_journal_issue 15
_journal_name_full Organometallics
_journal_page_first 3907
_journal_paper_doi 10.1021/om800317v
_journal_volume 27
_journal_year 2008
_chemical_formula_sum 'C80 H68 B2 F30 N2 O3 Ti2'
_chemical_formula_weight 1792.78
_chemical_name_systematic
;
 ?
;
_space_group_IT_number 15
_symmetry_cell_setting monoclinic
_symmetry_space_group_name_Hall '-C 2yc'
_symmetry_space_group_name_H-M 'C 1 2/c 1'
_atom_sites_solution_hydrogens geom
_atom_sites_solution_primary direct
_atom_sites_solution_secondary difmap
_audit_creation_method SHELXL-97
_cell_angle_alpha 90.00
_cell_angle_beta 101.10
_cell_angle_gamma 90.00
_cell_formula_units_Z 4
_cell_length_a 27.093
_cell_length_b 11.969
_cell_length_c 24.561
_cell_measurement_temperature 293(2)
_cell_volume 7815.550
_computing_structure_refinement 'SHELXL-97 (Sheldrick, 1997)'
_diffrn_ambient_temperature 293(2)
_diffrn_measured_fraction_theta_full 0.996
_diffrn_measured_fraction_theta_max 0.996
_diffrn_radiation_monochromator graphite
_diffrn_radiation_source 'fine-focus sealed tube'
_diffrn_radiation_type MoK\a
_diffrn_radiation_wavelength 0.71073
_diffrn_reflns_av_R_equivalents 0.0339
_diffrn_reflns_av_sigmaI/netI 0.0283
_diffrn_reflns_limit_h_max 35
_diffrn_reflns_limit_h_min -33
_diffrn_reflns_limit_k_max 15
_diffrn_reflns_limit_k_min -15
_diffrn_reflns_limit_l_max 31
_diffrn_reflns_limit_l_min -31
_diffrn_reflns_number 37322
_diffrn_reflns_theta_full 27.46
_diffrn_reflns_theta_max 27.46
_diffrn_reflns_theta_min 3.03
_exptl_absorpt_coefficient_mu 0.326
_exptl_absorpt_correction_type none
_exptl_crystal_colour red
_exptl_crystal_density_diffrn 1.524
_exptl_crystal_density_method 'not measured'
_exptl_crystal_F_000 3640
_exptl_crystal_size_max 0.6
_exptl_crystal_size_mid 0.25
_exptl_crystal_size_min 0.2
_refine_diff_density_max 0.631
_refine_diff_density_min -0.437
_refine_diff_density_rms 0.066
_refine_ls_extinction_method none
_refine_ls_goodness_of_fit_ref 1.073
_refine_ls_hydrogen_treatment mixed
_refine_ls_matrix_type full
_refine_ls_number_parameters 627
_refine_ls_number_reflns 8914
_refine_ls_number_restraints 0
_refine_ls_restrained_S_all 1.073
_refine_ls_R_factor_all 0.0597
_refine_ls_R_factor_gt 0.0433
_refine_ls_shift/su_max 0.009
_refine_ls_shift/su_mean 0.001
_refine_ls_structure_factor_coef Fsqd
_refine_ls_weighting_details 'calc w=1/[\s^2^(Fo^2^)+(0.0819P)^2^+3.7516P] where P=(Fo^2^+2Fc^2^)/3'
_refine_ls_weighting_scheme calc
_refine_ls_wR_factor_gt 0.1266
_refine_ls_wR_factor_ref 0.1390
_reflns_number_gt 6870
_reflns_number_total 8914
_reflns_threshold_expression >2sigma(I)
_cod_data_source_file om800317v-file004.cif
_cod_data_source_block l
_cod_original_cell_volume 7815.4
_cod_original_sg_symbol_H-M C2/c
_cod_database_code 4071690

loop_
_symmetry_equiv_pos_as_xyz
'x, y, z'
'-x, y, -z+1/2'
'x+1/2, y+1/2, z'
'-x+1/2, y+1/2, -z+1/2'
'-x, -y, -z'
'x, -y, z-1/2'
'-x+1/2, -y+1/2, -z'
'x+1/2, -y+1/2, z-1/2'

loop_
_atom_site_label
_atom_site_type_symbol
_atom_site_fract_x
_atom_site_fract_y
_atom_site_fract_z
_atom_site_U_iso_or_equiv
_atom_site_adp_type
_atom_site_occupancy
_atom_site_symmetry_multiplicity
_atom_site_calc_flag
_atom_site_refinement_flags
C29 C 0.64691(8) -0.0155(2) 0.64329(9) 0.0343(5) Uani 1 1 d .
C30 C 0.68060(8) 0.21912(19) 0.68838(8) 0.0300(4) Uani 1 1 d .
C19 C 0.57774(8) 0.19738(18) 0.56339(8) 0.0304(4) Uani 1 1 d .
C2 C 0.43514(8) 0.43299(17) 0.66297(8) 0.0273(4) Uani 1 1 d .
C18 C 0.59236(7) 0.24844(18) 0.61491(8) 0.0263(4) Uani 1 1 d .
C7 C 0.42248(11) 0.58007(19) 0.73710(10) 0.0369(5) Uani 1 1 d .
C20 C 0.56067(8) 0.2552(2) 0.51452(8) 0.0335(5) Uani 1 1 d .
C3 C 0.40877(8) 0.47649(17) 0.70366(8) 0.0291(4) Uani 1 1 d .
C24 C 0.61402(8) 0.04935(18) 0.66730(8) 0.0284(4) Uani 1 1 d .
C16 C 0.39662(8) 0.04836(18) 0.67568(9) 0.0294(4) Uani 1 1 d .
C21 C 0.55713(9) 0.3692(2) 0.51542(8) 0.0358(5) Uani 1 1 d .
C6 C 0.48411(9) 0.4729(2) 0.65177(9) 0.0344(5) Uani 1 1 d .
C23 C 0.58753(8) 0.36342(19) 0.61268(8) 0.0302(4) Uani 1 1 d .
C4 C 0.36208(8) 0.41862(18) 0.69815(8) 0.0302(4) Uani 1 1 d .
C31 C 0.71074(8) 0.1727(2) 0.73525(9) 0.0321(5) Uani 1 1 d .
C35 C 0.70720(8) 0.2898(2) 0.65966(9) 0.0357(5) Uani 1 1 d .
C1 C 0.40524(8) 0.34605(17) 0.63525(8) 0.0272(4) Uani 1 1 d .
C27 C 0.60267(10) -0.18514(19) 0.64921(9) 0.0370(5) Uani 1 1 d .
C22 C 0.57085(9) 0.42438(19) 0.56528(9) 0.0340(5) Uani 1 1 d .
C8 C 0.31944(10) 0.4519(2) 0.72565(10) 0.0383(5) Uani 1 1 d .
C13 C 0.45590(9) 0.1180(2) 0.52533(9) 0.0373(5) Uani 1 1 d .
C10 C 0.42101(8) 0.26729(18) 0.59511(8) 0.0282(4) Uani 1 1 d .
C5 C 0.35954(7) 0.33824(18) 0.65613(8) 0.0285(4) Uani 1 1 d .
C11 C 0.43906(7) 0.16391(18) 0.61493(8) 0.0264(4) Uani 1 1 d .
C26 C 0.56909(8) -0.12658(19) 0.67352(9) 0.0341(5) Uani 1 1 d .
C12 C 0.45786(8) 0.0892(2) 0.58039(9) 0.0323(5) Uani 1 1 d .
C33 C 0.78457(8) 0.2703(2) 0.72445(10) 0.0427(6) Uani 1 1 d .
C15 C 0.41983(9) 0.2952(2) 0.53994(9) 0.0352(5) Uani 1 1 d .
C32 C 0.76098(8) 0.1974(2) 0.75425(9) 0.0384(5) Uani 1 1 d .
C34 C 0.75768(9) 0.3166(2) 0.67660(10) 0.0411(6) Uani 1 1 d .
C14 C 0.43688(9) 0.2195(2) 0.50495(9) 0.0390(5) Uani 1 1 d .
C25 C 0.57520(8) -0.01280(18) 0.68166(8) 0.0293(4) Uani 1 1 d .
C28 C 0.64208(9) -0.1287(2) 0.63366(9) 0.0375(5) Uani 1 1 d .
C9 C 0.31417(9) 0.2709(2) 0.63080(11) 0.0382(5) Uani 1 1 d .
O1 O 0.5000 0.29689(16) 0.7500 0.0250(4) Uani 1 2 d S
C17 C 0.41233(11) -0.0689(2) 0.66602(14) 0.0446(6) Uani 1 1 d .
O2 O 0.40417(5) 0.22676(12) 0.77993(5) 0.0259(3) Uani 1 1 d .
B1 B 0.38011(8) 0.1868(2) 0.82667(9) 0.0263(5) Uani 1 1 d .
N1 N 0.43621(6) 0.13704(14) 0.67278(7) 0.0248(3) Uani 1 1 d .
F2 F 0.54717(6) 0.20003(12) 0.46612(5) 0.0452(4) Uani 1 1 d .
F5 F 0.60291(5) 0.42432(11) 0.65952(5) 0.0371(3) Uani 1 1 d .
F1 F 0.57960(5) 0.08560(11) 0.55742(5) 0.0405(3) Uani 1 1 d .
F11 F 0.69059(5) 0.09662(12) 0.76562(5) 0.0400(3) Uani 1 1 d .
F10 F 0.68560(6) 0.03417(13) 0.62477(6) 0.0490(4) Uani 1 1 d .
F4 F 0.56893(6) 0.53661(12) 0.56661(6) 0.0498(4) Uani 1 1 d .
F6 F 0.53914(4) 0.03760(11) 0.70504(5) 0.0354(3) Uani 1 1 d .
F15 F 0.68537(5) 0.33828(14) 0.61109(6) 0.0478(4) Uani 1 1 d .
F12 F 0.78667(5) 0.14984(14) 0.80062(6) 0.0493(4) Uani 1 1 d .
F8 F 0.59793(6) -0.29564(12) 0.64158(6) 0.0498(4) Uani 1 1 d .
F13 F 0.83355(5) 0.29411(16) 0.74094(7) 0.0572(4) Uani 1 1 d .
F14 F 0.78052(5) 0.38683(15) 0.64676(7) 0.0567(4) Uani 1 1 d .
F9 F 0.67515(6) -0.18415(13) 0.60948(7) 0.0544(4) Uani 1 1 d .
F7 F 0.53083(5) -0.18113(12) 0.68981(6) 0.0479(4) Uani 1 1 d .
F3 F 0.54092(6) 0.42701(13) 0.46854(5) 0.0518(4) Uani 1 1 d .
Ti1 Ti 0.430882(13) 0.28449(3) 0.726623(13) 0.02200(10) Uani 1 1 d .
H1 H 0.3889(9) 0.055(2) 0.7127(11) 0.040(7) Uiso 1 1 d .
H3 H 0.4707(9) 0.066(2) 0.5042(11) 0.038(7) Uiso 1 1 d .
H4 H 0.4695(8) 0.023(2) 0.5936(9) 0.021(5) Uiso 1 1 d .
H5 H 0.4052(10) 0.648(2) 0.7152(11) 0.045(7) Uiso 1 1 d .
H7 H 0.4109(11) 0.576(2) 0.7696(13) 0.056(8) Uiso 1 1 d .
H8 H 0.3698(9) 0.0669(19) 0.6507(10) 0.027(6) Uiso 1 1 d .
H9 H 0.5121(9) 0.4550(19) 0.6838(10) 0.027(6) Uiso 1 1 d .
H11 H 0.4102(10) 0.366(3) 0.5266(11) 0.044(7) Uiso 1 1 d .
H12 H 0.3297(11) 0.477(3) 0.7620(13) 0.059(9) Uiso 1 1 d .
H13 H 0.4413(11) -0.093(2) 0.6918(12) 0.050(8) Uiso 1 1 d .
H14 H 0.3202(12) 0.228(3) 0.5998(14) 0.066(9) Uiso 1 1 d .
H15 H 0.2997(14) 0.219(3) 0.6536(16) 0.079(11) Uiso 1 1 d .
H16 H 0.4596(12) 0.599(3) 0.7389(12) 0.058(9) Uiso 1 1 d .
H17 H 0.2966(10) 0.510(3) 0.6998(11) 0.052(8) Uiso 1 1 d .
H18 H 0.4866(10) 0.557(3) 0.6456(11) 0.049(8) Uiso 1 1 d .
H20 H 0.4159(11) -0.081(2) 0.6291(13) 0.050(8) Uiso 1 1 d .
H21 H 0.4328(11) 0.237(3) 0.4659(13) 0.053(8) Uiso 1 1 d .
H22 H 0.3890(11) -0.120(3) 0.6738(11) 0.049(8) Uiso 1 1 d .
H23 H 0.2965(13) 0.387(3) 0.7277(14) 0.073(10) Uiso 1 1 d .
H24 H 0.2888(13) 0.316(3) 0.6141(14) 0.069(10) Uiso 1 1 d .
H25 H 0.4908(10) 0.438(2) 0.6179(12) 0.050(8) Uiso 1 1 d .
H26 H 0.4634(9) 0.111(2) 0.6886(10) 0.030(6) Uiso 1 1 d .
C36 C 0.23441(19) 0.9219(5) 0.4701(3) 0.126(2) Uani 1 1 d .
H36A H 0.2429 0.8534 0.4909 0.188 Uiso 1 1 calc R
H36B H 0.2473 0.9148 0.4360 0.188 Uiso 1 1 calc R
C37 C 0.15444(19) 0.8423(5) 0.4174(2) 0.1103(15) Uani 1 1 d .
H37A H 0.1706 0.8374 0.3860 0.165 Uiso 1 1 calc R
H37B H 0.1196 0.8606 0.4050 0.165 Uiso 1 1 calc R
H37C H 0.1572 0.7718 0.4364 0.165 Uiso 1 1 calc R
C38 C 0.31727(19) 0.9972(6) 0.5181(2) 0.1199(19) Uani 1 1 d .
H38A H 0.3294 0.9629 0.4878 0.180 Uiso 1 1 calc R
H38B H 0.3248 0.9500 0.5502 0.180 Uiso 1 1 calc R
H38C H 0.3334 1.0683 0.5263 0.180 Uiso 1 1 calc R
C39 C 0.1784(2) 0.9280(6) 0.4546(3) 0.140(2) Uani 1 1 d .
H39A H 0.1649 0.9247 0.4884 0.211 Uiso 1 1 calc R
H39B H 0.1694 1.0001 0.4376 0.211 Uiso 1 1 calc R
C40 C 0.2620(2) 1.0134(7) 0.5024(2) 0.152(3) Uani 1 1 d .
H40A H 0.2487 1.0233 0.5360 0.228 Uiso 1 1 calc R
H40B H 0.2556 1.0818 0.4810 0.228 Uiso 1 1 calc R

loop_
_atom_site_aniso_label
_atom_site_aniso_U_11
_atom_site_aniso_U_22
_atom_site_aniso_U_33
_atom_site_aniso_U_23
_atom_site_aniso_U_13
_atom_site_aniso_U_12
C29 0.0390(11) 0.0343(12) 0.0305(10) -0.0019(9) 0.0090(9) 0.0007(9)
C30 0.0281(10) 0.0350(12) 0.0264(10) -0.0049(8) 0.0044(8) -0.0005(8)
C19 0.0334(10) 0.0295(12) 0.0277(10) -0.0046(8) 0.0044(9) -0.0050(8)
C2 0.0353(10) 0.0235(10) 0.0215(9) 0.0027(7) 0.0013(8) 0.0054(8)
C18 0.0254(9) 0.0292(11) 0.0245(9) -0.0023(8) 0.0052(8) -0.0031(8)
C7 0.0557(15) 0.0248(12) 0.0288(11) -0.0007(9) 0.0048(11) 0.0053(10)
C20 0.0386(11) 0.0396(13) 0.0211(9) -0.0053(8) 0.0029(9) -0.0068(10)
C3 0.0403(11) 0.0229(10) 0.0224(9) 0.0033(8) 0.0021(9) 0.0085(8)
C24 0.0310(10) 0.0292(11) 0.0235(9) -0.0020(8) 0.0012(8) 0.0023(8)
C16 0.0265(10) 0.0296(12) 0.0309(10) -0.0006(8) 0.0027(9) -0.0032(8)
C21 0.0415(12) 0.0396(13) 0.0246(10) 0.0059(9) 0.0022(9) -0.0031(10)
C6 0.0423(12) 0.0331(13) 0.0274(10) 0.0027(9) 0.0054(10) -0.0022(10)
C23 0.0340(10) 0.0331(12) 0.0228(9) -0.0054(8) 0.0038(8) -0.0054(9)
C4 0.0349(10) 0.0288(11) 0.0258(9) 0.0058(8) 0.0027(9) 0.0107(9)
C31 0.0316(10) 0.0360(12) 0.0289(10) -0.0038(9) 0.0063(9) 0.0019(9)
C35 0.0307(10) 0.0446(14) 0.0315(11) -0.0021(9) 0.0052(9) -0.0027(9)
C1 0.0338(10) 0.0259(11) 0.0203(9) 0.0036(7) 0.0008(8) 0.0059(8)
C27 0.0544(14) 0.0235(11) 0.0294(10) -0.0022(8) -0.0012(10) 0.0030(10)
C22 0.0431(12) 0.0249(11) 0.0333(11) 0.0016(8) 0.0054(10) -0.0023(9)
C8 0.0403(12) 0.0399(14) 0.0350(12) 0.0038(10) 0.0081(10) 0.0155(11)
C13 0.0400(12) 0.0416(14) 0.0313(11) -0.0140(10) 0.0094(10) -0.0071(10)
C10 0.0298(10) 0.0312(11) 0.0224(9) -0.0029(8) 0.0017(8) -0.0027(8)
C5 0.0297(10) 0.0283(11) 0.0253(9) 0.0049(8) -0.0002(8) 0.0064(8)
C11 0.0251(9) 0.0289(11) 0.0237(9) -0.0034(8) 0.0013(8) -0.0037(8)
C26 0.0365(11) 0.0306(12) 0.0324(10) 0.0014(9) -0.0007(9) -0.0037(9)
C12 0.0336(11) 0.0293(12) 0.0336(11) -0.0069(9) 0.0052(9) -0.0010(9)
C33 0.0252(10) 0.0595(17) 0.0429(13) -0.0169(12) 0.0058(10) -0.0031(10)
C15 0.0448(12) 0.0357(13) 0.0238(10) -0.0011(9) 0.0033(9) -0.0011(10)
C32 0.0320(11) 0.0514(15) 0.0295(11) -0.0095(10) 0.0000(9) 0.0100(10)
C34 0.0328(11) 0.0529(16) 0.0394(12) -0.0051(11) 0.0113(10) -0.0070(10)
C14 0.0463(13) 0.0462(15) 0.0235(10) -0.0073(9) 0.0044(10) -0.0085(11)
C25 0.0299(10) 0.0298(11) 0.0268(9) -0.0027(8) 0.0021(8) 0.0034(8)
C28 0.0495(13) 0.0321(12) 0.0314(10) -0.0039(9) 0.0090(10) 0.0103(10)
C9 0.0329(11) 0.0405(15) 0.0373(12) 0.0031(11) -0.0028(10) 0.0023(10)
O1 0.0298(10) 0.0228(10) 0.0217(9) 0.000 0.0030(8) 0.000
C17 0.0446(14) 0.0293(13) 0.0630(17) -0.0055(12) 0.0183(14) -0.0077(11)
O2 0.0294(7) 0.0252(8) 0.0223(6) 0.0011(5) 0.0031(6) 0.0018(5)
B1 0.0283(11) 0.0264(12) 0.0239(10) 0.0027(8) 0.0042(9) 0.0003(9)
N1 0.0260(8) 0.0220(9) 0.0248(8) -0.0001(6) 0.0007(7) 0.0024(7)
F2 0.0610(9) 0.0490(9) 0.0226(6) -0.0076(6) 0.0005(6) -0.0068(7)
F5 0.0529(8) 0.0281(7) 0.0275(6) -0.0058(5) 0.0008(6) -0.0057(6)
F1 0.0580(8) 0.0290(7) 0.0312(6) -0.0085(5) 0.0001(6) -0.0003(6)
F11 0.0383(7) 0.0446(8) 0.0351(7) 0.0052(6) 0.0019(6) 0.0032(6)
F10 0.0568(9) 0.0424(9) 0.0569(9) -0.0097(7) 0.0340(8) -0.0038(7)
F4 0.0782(10) 0.0288(8) 0.0396(7) 0.0045(6) 0.0042(7) -0.0018(7)
F6 0.0284(6) 0.0329(7) 0.0447(7) -0.0050(6) 0.0064(5) -0.0009(5)
F15 0.0357(7) 0.0674(11) 0.0391(7) 0.0166(7) 0.0045(6) -0.0097(7)
F12 0.0369(7) 0.0679(11) 0.0377(7) -0.0055(7) -0.0061(6) 0.0148(7)
F8 0.0754(10) 0.0263(8) 0.0462(8) -0.0046(6) 0.0075(8) 0.0004(7)
F13 0.0258(6) 0.0920(14) 0.0517(9) -0.0144(8) 0.0020(6) -0.0081(7)
F14 0.0388(7) 0.0773(12) 0.0561(9) 0.0025(8) 0.0142(7) -0.0213(8)
F9 0.0730(10) 0.0395(9) 0.0564(9) -0.0084(7) 0.0264(8) 0.0150(7)
F7 0.0466(8) 0.0341(8) 0.0626(9) -0.0007(7) 0.0097(7) -0.0111(6)
F3 0.0739(10) 0.0495(9) 0.0274(6) 0.0115(6) -0.0014(7) -0.0005(8)
Ti1 0.02527(18) 0.02094(19) 0.01873(17) 0.00072(12) 0.00161(13) 0.00243(13)
C36 0.097(3) 0.142(5) 0.137(5) 0.032(4) 0.021(3) -0.032(3)
C37 0.091(3) 0.106(4) 0.129(4) 0.001(3) 0.008(3) -0.002(3)
C38 0.101(3) 0.180(6) 0.076(3) -0.004(3) 0.010(3) -0.030(4)
C39 0.114(4) 0.150(6) 0.141(5) 0.043(4) -0.018(4) -0.014(4)
C40 0.119(5) 0.217(8) 0.102(4) 0.000(5) -0.022(4) -0.019(5)

loop_
_atom_type_symbol
_atom_type_description
_atom_type_scat_dispersion_real
_atom_type_scat_dispersion_imag
_atom_type_scat_source
C C 0.0033 0.0016 'International Tables Vol C Tables 4.2.6.8 and 6.1.1.4'
H H 0.0000 0.0000 'International Tables Vol C Tables 4.2.6.8 and 6.1.1.4'
B B 0.0013 0.0007 'International Tables Vol C Tables 4.2.6.8 and 6.1.1.4'
N N 0.0061 0.0033 'International Tables Vol C Tables 4.2.6.8 and 6.1.1.4'
F F 0.0171 0.0103 'International Tables Vol C Tables 4.2.6.8 and 6.1.1.4'
Ti Ti 0.2776 0.4457 'International Tables Vol C Tables 4.2.6.8 and 6.1.1.4'
O O 0.0106 0.0060 'International Tables Vol C Tables 4.2.6.8 and 6.1.1.4'

loop_
_geom_angle_atom_site_label_1
_geom_angle_atom_site_label_2
_geom_angle_atom_site_label_3
_geom_angle
_geom_angle_site_symmetry_1
_geom_angle_site_symmetry_3
F10 C29 C28 115.30(19) . .
F10 C29 C24 119.7(2) . .
C28 C29 C24 124.9(2) . .
C35 C30 C31 112.57(19) . .
C35 C30 B1 128.13(19) . 2_656
C31 C30 B1 119.30(18) . 2_656
F1 C19 C20 114.51(18) . .
F1 C19 C18 121.63(19) . .
C20 C19 C18 123.9(2) . .
C1 C2 C3 106.69(18) . .
C1 C2 C6 126.77(18) . .
C3 C2 C6 126.53(19) . .
C1 C2 Ti1 70.78(11) . .
C3 C2 Ti1 73.75(11) . .
C6 C2 Ti1 121.28(14) . .
C23 C18 C19 113.13(19) . .
C23 C18 B1 120.04(17) . 2_656
C19 C18 B1 126.40(19) . 2_656
F2 C20 C21 119.66(19) . .
F2 C20 C19 120.5(2) . .
C21 C20 C19 119.80(19) . .
C4 C3 C2 108.05(18) . .
C4 C3 C7 125.3(2) . .
C2 C3 C7 125.5(2) . .
C4 C3 Ti1 74.66(12) . .
C2 C3 Ti1 71.49(11) . .
C7 C3 Ti1 129.58(14) . .
C25 C24 C29 112.7(2) . .
C25 C24 B1 125.02(18) . 2_656
C29 C24 B1 122.15(18) . 2_656
C17 C16 N1 114.96(18) . .
F3 C21 C20 120.8(2) . .
F3 C21 C22 120.2(2) . .
C20 C21 C22 119.0(2) . .
F5 C23 C22 115.46(19) . .
F5 C23 C18 119.31(18) . .
C22 C23 C18 125.10(19) . .
C5 C4 C3 108.66(18) . .
C5 C4 C8 125.5(2) . .
C3 C4 C8 125.1(2) . .
C5 C4 Ti1 71.85(11) . .
C3 C4 Ti1 71.33(11) . .
C8 C4 Ti1 130.78(15) . .
F11 C31 C32 115.6(2) . .
F11 C31 C30 119.23(19) . .
C32 C31 C30 125.2(2) . .
F15 C35 C34 113.7(2) . .
F15 C35 C30 121.77(19) . .
C34 C35 C30 124.5(2) . .
C2 C1 C5 109.35(18) . .
C2 C1 C10 125.21(18) . .
C5 C1 C10 125.14(19) . .
C2 C1 Ti1 74.47(11) . .
C5 C1 Ti1 75.71(11) . .
C10 C1 Ti1 111.53(13) . .
F8 C27 C26 120.8(2) . .
F8 C27 C28 120.3(2) . .
C26 C27 C28 118.9(2) . .
F4 C22 C23 121.2(2) . .
F4 C22 C21 119.7(2) . .
C23 C22 C21 119.1(2) . .
C14 C13 C12 121.0(2) . .
C11 C10 C15 119.85(19) . .
C11 C10 C1 117.48(17) . .
C15 C10 C1 122.6(2) . .
C4 C5 C1 107.18(19) . .
C4 C5 C9 126.4(2) . .
C1 C5 C9 125.6(2) . .
C4 C5 Ti1 74.73(12) . .
C1 C5 Ti1 69.32(11) . .
C9 C5 Ti1 129.13(15) . .
C10 C11 C12 120.34(19) . .
C10 C11 N1 116.98(17) . .
C12 C11 N1 122.66(19) . .
F7 C26 C27 119.6(2) . .
F7 C26 C25 120.8(2) . .
C27 C26 C25 119.7(2) . .
C13 C12 C11 118.9(2) . .
F13 C33 C32 120.6(2) . .
F13 C33 C34 120.2(2) . .
C32 C33 C34 119.2(2) . .
C14 C15 C10 120.0(2) . .
F12 C32 C33 120.2(2) . .
F12 C32 C31 120.8(2) . .
C33 C32 C31 119.0(2) . .
F14 C34 C33 119.7(2) . .
F14 C34 C35 120.8(2) . .
C33 C34 C35 119.5(2) . .
C13 C14 C15 119.8(2) . .
F6 C25 C26 114.89(18) . .
F6 C25 C24 120.58(19) . .
C26 C25 C24 124.53(19) . .
F9 C28 C29 120.9(2) . .
F9 C28 C27 119.9(2) . .
C29 C28 C27 119.2(2) . .
Ti1 O1 Ti1 170.83(12) . 2_656
B1 O2 Ti1 175.32(13) . .
O2 B1 C24 109.61(16) . 2_656
O2 B1 C18 109.32(16) . 2_656
C24 B1 C18 110.18(16) 2_656 2_656
O2 B1 C30 108.21(16) . 2_656
C24 B1 C30 108.96(17) 2_656 2_656
C18 B1 C30 110.52(16) 2_656 2_656
C11 N1 C16 111.47(16) . .
C11 N1 Ti1 114.91(12) . .
C16 N1 Ti1 113.49(12) . .
O2 Ti1 O1 109.71(5) . .
O2 Ti1 N1 102.37(6) . .
O1 Ti1 N1 94.02(7) . .
O2 Ti1 C1 138.72(7) . .
O1 Ti1 C1 111.56(6) . .
N1 Ti1 C1 73.79(7) . .
O2 Ti1 C2 149.49(7) . .
O1 Ti1 C2 88.27(7) . .
N1 Ti1 C2 100.63(7) . .
C1 Ti1 C2 34.75(7) . .
O2 Ti1 C3 115.45(7) . .
O1 Ti1 C3 100.74(8) . .
N1 Ti1 C3 131.09(7) . .
C1 Ti1 C3 57.38(7) . .
C2 Ti1 C3 34.76(7) . .
O2 Ti1 C5 104.54(7) . .
O1 Ti1 C5 145.01(6) . .
N1 Ti1 C5 85.41(7) . .
C1 Ti1 C5 34.97(7) . .
C2 Ti1 C5 57.71(7) . .
C3 Ti1 C5 56.76(7) . .
O2 Ti1 C4 94.03(7) . .
O1 Ti1 C4 134.48(8) . .
N1 Ti1 C4 118.76(7) . .
C1 Ti1 C4 56.76(7) . .
C2 Ti1 C4 57.07(7) . .
C3 Ti1 C4 34.02(7) . .
C5 Ti1 C4 33.42(7) . .
C40 C36 C39 119.2(6) . .
C37 C39 C36 116.0(6) . .
C36 C40 C38 115.2(6) . .

loop_
_geom_bond_atom_site_label_1
_geom_bond_atom_site_label_2
_geom_bond_distance
_geom_bond_site_symmetry_2
C29 F10 1.358(3) .
C29 C28 1.377(3) .
C29 C24 1.395(3) .
C30 C35 1.389(3) .
C30 C31 1.392(3) .
C30 B1 1.661(3) 2_656
C19 F1 1.348(2) .
C19 C20 1.385(3) .
C19 C18 1.392(3) .
C2 C1 1.411(3) .
C2 C3 1.434(3) .
C2 C6 1.485(3) .
C2 Ti1 2.384(2) .
C18 C23 1.383(3) .
C18 B1 1.657(3) 2_656
C7 C3 1.494(3) .
C20 F2 1.348(2) .
C20 C21 1.368(3) .
C3 C4 1.426(3) .
C3 Ti1 2.414(2) .
C24 C25 1.388(3) .
C24 B1 1.657(3) 2_656
C16 C17 1.499(3) .
C16 N1 1.520(3) .
C21 F3 1.342(2) .
C21 C22 1.378(3) .
C23 F5 1.358(2) .
C23 C22 1.375(3) .
C4 C5 1.403(3) .
C4 C8 1.500(3) .
C4 Ti1 2.457(2) .
C31 F11 1.357(3) .
C31 C32 1.383(3) .
C35 F15 1.356(3) .
C35 C34 1.388(3) .
C1 C5 1.432(3) .
C1 C10 1.485(3) .
C1 Ti1 2.3369(19) .
C27 F8 1.338(3) .
C27 C26 1.373(3) .
C27 C28 1.378(3) .
C22 F4 1.345(3) .
C13 C14 1.376(4) .
C13 C12 1.387(3) .
C10 C11 1.384(3) .
C10 C15 1.390(3) .
C5 C9 1.501(3) .
C5 Ti1 2.4205(19) .
C11 C12 1.395(3) .
C11 N1 1.473(2) .
C26 F7 1.349(3) .
C26 C25 1.382(3) .
C33 F13 1.341(3) .
C33 C32 1.373(4) .
C33 C34 1.374(4) .
C15 C14 1.387(3) .
C32 F12 1.342(3) .
C34 F14 1.342(3) .
C25 F6 1.365(2) .
C28 F9 1.342(3) .
O1 Ti1 1.8559(4) .
O1 Ti1 1.8559(4) 2_656
O2 B1 1.503(2) .
O2 Ti1 1.7552(14) .
B1 C24 1.657(3) 2_656
B1 C18 1.657(3) 2_656
B1 C30 1.661(3) 2_656
N1 Ti1 2.2266(17) .
C36 C40 1.469(8) .
C36 C39 1.492(7) .
C37 C39 1.443(8) .
C38 C40 1.486(7) .
